data_4086132
loop_
_publ_author_name
'Zhang, Xingyue'
'Lu, Zhiyao'
'Foellmer, Lena K.'
'Williams, Travis J.'

_publ_section_title
;
 Nitrogen-Based Ligands Accelerate Ammonia Borane Dehydrogenation with the
 Shvo Catalyst
;
_journal_issue 15
_journal_name_full Organometallics
_journal_page_first 3732
_journal_paper_doi 10.1021/acs.organomet.5b00409
_journal_volume 34
_journal_year 2015
_chemical_formula_moiety C39H36N2O5Ru2
_chemical_formula_sum 'C39 H36 N2 O5 Ru2'
_chemical_formula_weight 814.84
_space_group_crystal_system orthorhombic
_space_group_IT_number 19
_space_group_name_Hall 'P 2ac 2ab'
_space_group_name_H-M_alt 'P 21 21 21'
_symmetry_space_group_name_Hall 'P 2ac 2ab'
_symmetry_space_group_name_H-M 'P 21 21 21'
_atom_sites_solution_hydrogens geom
_cell_angle_alpha 90
_cell_angle_beta 90
_cell_angle_gamma 90
_cell_formula_units_Z 4
_cell_length_a 9.3629(17)
_cell_length_b 17.807(3)
_cell_length_c 20.791(3)
_cell_measurement_reflns_used 9964
_cell_measurement_temperature 100.(2)
_cell_measurement_theta_max 30.5398
_cell_measurement_theta_min 2.2713
_cell_volume 3466.4(10)
_computing_cell_refinement 'APEX2 v2013.6-2 (Bruker AXS)'
_computing_data_collection 'Bruker Instrument Service v2012.12.0.3'
_computing_data_reduction 'SAINT V8.32B (Bruker AXS, 2013)'
_computing_structure_refinement 'SHELXL-2013 (Sheldrick, 2013)'
_computing_structure_solution 'SHELXTL XS 2013/1 (Bruker AXS)'
_diffrn_ambient_temperature 100.(2)
_diffrn_detector_area_resol_mean 8.3333
_diffrn_measured_fraction_theta_full 0.998
_diffrn_measured_fraction_theta_max 0.998
_diffrn_measurement_device_type 'Bruker APEX II CCD'
_diffrn_measurement_method 'omega- and phi-scans'
_diffrn_radiation_monochromator 'TRIUMPH curved-crystal'
_diffrn_radiation_type 'MoK\a '
_diffrn_radiation_wavelength 0.71073
_diffrn_reflns_av_R_equivalents 0.0639
_diffrn_reflns_limit_h_max 13
_diffrn_reflns_limit_h_min -13
_diffrn_reflns_limit_k_max 25
_diffrn_reflns_limit_k_min -25
_diffrn_reflns_limit_l_max 29
_diffrn_reflns_limit_l_min -29
_diffrn_reflns_number 59658
_diffrn_reflns_theta_full 30.52
_diffrn_reflns_theta_max 30.52
_diffrn_reflns_theta_min 1.96
_diffrn_source 'fine-focus tube'
_exptl_absorpt_coefficient_mu 0.918
_exptl_absorpt_correction_T_max 0.94
_exptl_absorpt_correction_T_min 0.84
_exptl_absorpt_correction_type multi-scan
_exptl_absorpt_process_details 'Bruker SADABS V2012/1'
_exptl_crystal_colour 'clear orange'
_exptl_crystal_density_diffrn 1.561
_exptl_crystal_density_method 'not measured'
_exptl_crystal_description prism
_exptl_crystal_F_000 1648
_exptl_crystal_size_max 0.163
_exptl_crystal_size_mid 0.113
_exptl_crystal_size_min 0.071
_refine_diff_density_max 0.834
_refine_diff_density_min -0.850
_refine_ls_abs_structure_details
;
Flack x determined using 3664 quotients [(I+)-(I-)]/[(I+)+(I-)]
(Parsons and Flack (2004), Acta Cryst. A60, s61).
;
_refine_ls_abs_structure_Flack -0.018(13)
_refine_ls_extinction_method none
_refine_ls_goodness_of_fit_ref 1.026
_refine_ls_hydrogen_treatment constr
_refine_ls_matrix_type full
_refine_ls_number_parameters 437
_refine_ls_number_reflns 10566
_refine_ls_number_restraints 0
_refine_ls_restrained_S_all 1.026
_refine_ls_R_factor_all 0.0473
_refine_ls_R_factor_gt 0.0330
_refine_ls_shift/su_max 0.002
_refine_ls_shift/su_mean 0.000
_refine_ls_structure_factor_coef Fsqd
_refine_ls_weighting_details 'w=1/[\s^2^(Fo^2^)+(0.0336P)^2^+0.5760P] where P=(Fo^2^+2Fc^2^)/3'
_refine_ls_weighting_scheme calc
_refine_ls_wR_factor_gt 0.0666
_refine_ls_wR_factor_ref 0.0711
_reflns_number_gt 9004
_reflns_number_total 10566
_reflns_threshold_expression 'I > 2\s(I)'
_cod_data_source_file om5b00409_si_002.cif
_cod_data_source_block I
_cod_depositor_comments 'Adding full bibliography for 4086132--4086133.cif.'
_cod_database_code 4086132

loop_
_space_group_symop_operation_xyz
'x, y, z'
'-x+1/2, -y, z+1/2'
'-x, y+1/2, -z+1/2'
'x+1/2, -y+1/2, -z'

loop_
_atom_site_type_symbol
_atom_site_label
_atom_site_fract_x
_atom_site_fract_y
_atom_site_fract_z
_atom_site_U_iso_or_equiv
_atom_site_adp_type
_atom_site_calc_flag
_atom_site_refinement_flags_adp
_atom_site_refinement_flags_posn
_atom_site_occupancy
C C1 0.6755(5) 0.4390(3) 0.0301(2) 0.0175(9) Uani d . . 1
C C2 0.6550(5) 0.4475(3) 0.1559(2) 0.0184(9) Uani d . . 1
C C3 0.9963(4) 0.54317(18) 0.10046(17) 0.0131(6) Uani d . . 1
C C4 0.9038(4) 0.5762(2) 0.14902(19) 0.0134(8) Uani d . . 1
C C5 0.7868(4) 0.6134(2) 0.11721(16) 0.0123(7) Uani d . . 1
C C6 0.8073(4) 0.6053(2) 0.04918(17) 0.0135(7) Uani d . . 1
C C7 0.9346(4) 0.5620(2) 0.03846(18) 0.0124(8) Uani d . . 1
C C8 0.9427(4) 0.5866(2) 0.21785(18) 0.0137(8) Uani d . . 1
C C9 0.8491(5) 0.5690(3) 0.26842(19) 0.0209(9) Uani d . . 1
H H9 0.7575 0.5486 0.2594 0.025 Uiso calc U R 1
C C10 0.8910(5) 0.5817(3) 0.3322(2) 0.0240(10) Uani d . . 1
H H10 0.8272 0.5701 0.3663 0.029 Uiso calc U R 1
C C11 1.0239(5) 0.6108(2) 0.34590(18) 0.0189(9) Uani d . . 1
H H11 1.0522 0.6185 0.3893 0.023 Uiso calc U R 1
C C12 1.1159(4) 0.6289(2) 0.29607(19) 0.0175(8) Uani d . . 1
H H12 1.207 0.6497 0.3054 0.021 Uiso calc U R 1
C C13 1.0758(4) 0.6167(2) 0.23246(18) 0.0144(8) Uani d . . 1
H H13 1.14 0.629 0.1987 0.017 Uiso calc U R 1
C C14 0.6784(4) 0.6643(2) 0.14695(18) 0.0144(8) Uani d . . 1
C C15 0.6765(5) 0.7400(3) 0.1304(2) 0.0215(9) Uani d . . 1
H H15 0.743 0.7582 0.0996 0.026 Uiso calc U R 1
C C16 0.5800(5) 0.7894(3) 0.1578(3) 0.0292(11) Uani d . . 1
H H16 0.5793 0.8405 0.1449 0.035 Uiso calc U R 1
C C17 0.4846(5) 0.7646(3) 0.2037(2) 0.0319(11) Uani d . . 1
H H17 0.4221 0.799 0.2244 0.038 Uiso calc U R 1
C C18 0.4814(6) 0.6899(3) 0.2189(3) 0.0397(13) Uani d . . 1
H H18 0.4136 0.6722 0.2494 0.048 Uiso calc U R 1
C C19 0.5757(5) 0.6392(3) 0.1905(2) 0.0297(11) Uani d . . 1
H H19 0.5701 0.5873 0.2009 0.036 Uiso calc U R 1
C C20 0.7194(5) 0.6452(2) -0.00007(17) 0.0148(7) Uani d . . 1
C C21 0.7839(5) 0.7012(2) -0.03679(19) 0.0196(8) Uani d . . 1
H H21 0.8833 0.7108 -0.0326 0.024 Uiso calc U R 1
C C22 0.7023(5) 0.7432(3) -0.0797(2) 0.0234(10) Uani d . . 1
H H22 0.7463 0.7817 -0.1043 0.028 Uiso calc U R 1
C C23 0.5594(5) 0.7296(2) -0.0868(2) 0.0229(9) Uani d . . 1
H H23 0.5038 0.7593 -0.1153 0.027 Uiso calc U R 1
C C24 0.4965(6) 0.6722(2) -0.0521(2) 0.0247(9) Uani d . . 1
H H24 0.3982 0.6613 -0.0584 0.03 Uiso calc U R 1
C C25 0.5746(5) 0.6304(3) -0.0082(2) 0.0208(9) Uani d . . 1
H H25 0.5296 0.592 0.0162 0.025 Uiso calc U R 1
C C26 0.9991(5) 0.5436(2) -0.02487(16) 0.0147(7) Uani d . . 1
C C27 1.1462(5) 0.5375(2) -0.0306(2) 0.0170(8) Uani d . . 1
H H27 1.2053 0.5473 0.0056 0.02 Uiso calc U R 1
C C28 1.2080(4) 0.5172(2) -0.08913(19) 0.0214(8) Uani d . . 1
H H28 1.3088 0.5126 -0.0923 0.026 Uiso calc U R 1
C C29 1.1242(5) 0.5037(3) -0.14249(19) 0.0245(9) Uani d . . 1
H H29 1.1665 0.4883 -0.1819 0.029 Uiso calc U R 1
C C30 0.9767(5) 0.5130(2) -0.13787(18) 0.0213(9) Uani d . . 1
H H30 0.9185 0.5062 -0.1748 0.026 Uiso calc U R 1
C C31 0.9147(5) 0.5323(2) -0.07963(19) 0.0179(8) Uani d . . 1
H H31 0.814 0.5379 -0.0768 0.022 Uiso calc U R 1
C C32 0.9862(5) 0.3844(2) 0.01465(18) 0.0191(8) Uani d . . 1
C C33 0.8713(4) 0.3121(2) 0.1022(2) 0.0197(8) Uani d . . 1
C C34 1.2573(5) 0.3116(3) 0.1675(2) 0.0288(11) Uani d . . 1
H H34A 1.3151 0.3532 0.1852 0.035 Uiso calc U R 1
H H34B 1.3168 0.2656 0.1676 0.035 Uiso calc U R 1
C C35 1.1280(5) 0.2995(2) 0.2088(2) 0.0229(9) Uani d . . 1
H H35A 1.1583 0.2863 0.253 0.028 Uiso calc U R 1
H H35B 1.0712 0.2571 0.1916 0.028 Uiso calc U R 1
C C36 1.3259(5) 0.3756(3) 0.0694(3) 0.0334(12) Uani d . . 1
H H36A 1.4171 0.3486 0.0709 0.05 Uiso calc U R 1
H H36B 1.3353 0.4235 0.0922 0.05 Uiso calc U R 1
H H36C 1.2996 0.3851 0.0245 0.05 Uiso calc U R 1
C C37 1.1990(5) 0.2589(3) 0.0640(2) 0.0291(11) Uani d . . 1
H H37A 1.1681 0.2701 0.02 0.044 Uiso calc U R 1
H H37B 1.1279 0.2268 0.085 0.044 Uiso calc U R 1
H H37C 1.2912 0.2328 0.0628 0.044 Uiso calc U R 1
C C38 1.1188(6) 0.4280(3) 0.2461(2) 0.0277(11) Uani d . . 1
H H38A 1.0533 0.4678 0.2601 0.042 Uiso calc U R 1
H H38B 1.1918 0.4494 0.2178 0.042 Uiso calc U R 1
H H38C 1.1647 0.4055 0.2838 0.042 Uiso calc U R 1
C C39 0.9067(5) 0.3522(3) 0.2482(2) 0.0267(10) Uani d . . 1
H H39A 0.8546 0.311 0.2275 0.04 Uiso calc U R 1
H H39B 0.8458 0.3969 0.2498 0.04 Uiso calc U R 1
H H39C 0.9334 0.3375 0.292 0.04 Uiso calc U R 1
N N1 1.2139(4) 0.32971(18) 0.10049(19) 0.0231(7) Uani d . . 1
N N2 1.0372(4) 0.3692(2) 0.21066(17) 0.0201(8) Uani d . . 1
O O1 0.6156(4) 0.4098(2) -0.01077(15) 0.0286(8) Uani d . . 1
O O2 0.5793(4) 0.4228(2) 0.19429(16) 0.0313(8) Uani d . . 1
O O3 0.9774(4) 0.36904(17) -0.03907(14) 0.0280(8) Uani d . . 1
O O4 0.7869(3) 0.26516(16) 0.10019(16) 0.0291(7) Uani d . . 1
O O5 1.1063(3) 0.49788(15) 0.11051(12) 0.0162(5) Uani d . . 1
Ru Ru1 0.77493(3) 0.49083(2) 0.09458(2) 0.01212(7) Uani d . . 1
Ru Ru2 1.00036(4) 0.39029(2) 0.10317(2) 0.01483(7) Uani d . . 1

loop_
_atom_site_aniso_label
_atom_site_aniso_U_11
_atom_site_aniso_U_22
_atom_site_aniso_U_33
_atom_site_aniso_U_12
_atom_site_aniso_U_13
_atom_site_aniso_U_23
C1 0.019(2) 0.021(2) 0.0134(18) -0.0056(17) 0.0024(16) 0.0045(16)
C2 0.019(2) 0.022(2) 0.0145(18) -0.0068(18) -0.0035(16) 0.0007(16)
C3 0.0140(15) 0.0137(15) 0.0116(14) -0.0033(14) -0.0004(19) 0.0010(14)
C4 0.0128(19) 0.0132(19) 0.0141(18) -0.0013(15) 0.0005(15) 0.0005(15)
C5 0.0127(16) 0.0112(16) 0.0129(15) -0.0047(15) 0.0022(14) -0.0001(13)
C6 0.0148(19) 0.0147(18) 0.0110(16) -0.0037(15) 0.0022(13) 0.0005(15)
C7 0.0150(19) 0.0122(18) 0.0101(17) -0.0032(15) -0.0001(15) 0.0017(14)
C8 0.0159(18) 0.0142(18) 0.0111(17) -0.0003(15) 0.0014(15) -0.0015(14)
C9 0.022(2) 0.026(2) 0.0147(19) -0.0100(19) 0.0029(17) -0.0042(17)
C10 0.027(2) 0.031(3) 0.014(2) -0.005(2) 0.0038(18) -0.0012(18)
C11 0.027(2) 0.0180(19) 0.0114(15) -0.0015(18) -0.0008(15) -0.0015(15)
C12 0.0160(19) 0.019(2) 0.0169(19) -0.0024(16) -0.0032(16) -0.0019(16)
C13 0.0142(19) 0.0152(19) 0.0138(17) 0.0010(16) 0.0014(14) 0.0001(16)
C14 0.0119(18) 0.019(2) 0.0121(18) -0.0030(15) -0.0007(14) 0.0003(15)
C15 0.0149(19) 0.024(2) 0.025(2) 0.0000(17) 0.0009(17) -0.0001(18)
C16 0.022(2) 0.023(2) 0.042(3) 0.0046(19) -0.006(2) -0.008(2)
C17 0.023(2) 0.039(3) 0.034(2) 0.012(2) 0.000(2) -0.014(2)
C18 0.026(3) 0.054(3) 0.040(3) 0.008(3) 0.018(2) 0.004(2)
C19 0.027(3) 0.030(3) 0.032(3) -0.001(2) 0.016(2) 0.003(2)
C20 0.0157(17) 0.0174(18) 0.0112(16) 0.0017(17) 0.0009(16) -0.0041(14)
C21 0.019(2) 0.023(2) 0.0166(18) -0.0026(19) 0.0002(17) 0.0017(16)
C22 0.026(2) 0.027(2) 0.017(2) 0.0027(19) 0.0033(17) 0.0058(16)
C23 0.026(2) 0.025(2) 0.017(2) 0.0076(18) -0.0055(17) 0.0008(17)
C24 0.018(2) 0.026(2) 0.030(2) 0.003(2) -0.005(2) 0.0004(17)
C25 0.020(2) 0.021(2) 0.021(2) -0.0019(18) -0.0016(17) 0.0018(17)
C26 0.0205(18) 0.0110(16) 0.0126(15) -0.0036(18) 0.0020(18) 0.0009(13)
C27 0.018(2) 0.016(2) 0.0162(18) -0.0004(16) 0.0031(16) 0.0005(16)
C28 0.020(2) 0.0225(19) 0.0222(19) 0.0000(17) 0.0079(17) 0.0010(17)
C29 0.032(2) 0.023(2) 0.0187(19) -0.002(2) 0.0112(17) -0.0031(18)
C30 0.028(2) 0.023(2) 0.0131(15) -0.0050(19) 0.0013(16) -0.0031(16)
C31 0.019(2) 0.019(2) 0.0163(19) -0.0053(16) 0.0014(15) -0.0017(15)
C32 0.021(2) 0.0180(19) 0.0186(17) -0.0062(18) -0.0010(17) 0.0005(15)
C33 0.025(2) 0.0185(19) 0.0158(18) -0.0014(16) -0.0017(18) 0.0039(17)
C34 0.026(3) 0.027(2) 0.034(2) 0.0031(19) -0.008(2) 0.0036(19)
C35 0.029(2) 0.017(2) 0.023(2) -0.0001(18) -0.0077(19) 0.0052(18)
C36 0.023(2) 0.036(3) 0.041(3) 0.001(2) 0.007(2) 0.008(2)
C37 0.032(3) 0.025(2) 0.031(2) 0.007(2) 0.004(2) -0.001(2)
C38 0.041(3) 0.022(2) 0.020(2) -0.004(2) -0.013(2) 0.0007(18)
C39 0.031(3) 0.033(3) 0.017(2) -0.001(2) 0.0000(19) 0.0053(19)
N1 0.0232(18) 0.0204(17) 0.0256(18) -0.0008(15) 0.0000(19) 0.0021(16)
N2 0.025(2) 0.0174(17) 0.0176(16) -0.0032(15) -0.0032(14) 0.0010(14)
O1 0.0292(19) 0.041(2) 0.0162(15) -0.0153(16) -0.0024(14) -0.0029(14)
O2 0.033(2) 0.042(2) 0.0194(16) -0.0165(16) 0.0032(15) 0.0055(15)
O3 0.043(2) 0.0237(16) 0.0177(14) -0.0066(16) 0.0018(14) -0.0028(12)
O4 0.0320(17) 0.0259(15) 0.0292(16) -0.0110(14) -0.0084(17) 0.0074(15)
O5 0.0166(12) 0.0159(14) 0.0161(12) 0.0002(11) -0.0012(10) 0.0000(11)
Ru1 0.01313(12) 0.01341(13) 0.00983(12) -0.00331(11) 0.00065(12) 0.00071(11)
Ru2 0.01683(14) 0.01386(13) 0.01381(13) -0.00187(13) -0.00125(14) 0.00043(12)

loop_
_atom_type_symbol
_atom_type_description
_atom_type_scat_dispersion_real
_atom_type_scat_dispersion_imag
_atom_type_scat_source
C C 0.0033 0.0016 'International Tables Vol C Tables 4.2.6.8 and 6.1.1.4'
H H 0.0000 0.0000 'International Tables Vol C Tables 4.2.6.8 and 6.1.1.4'
N N 0.0061 0.0033 'International Tables Vol C Tables 4.2.6.8 and 6.1.1.4'
O O 0.0106 0.0060 'International Tables Vol C Tables 4.2.6.8 and 6.1.1.4'
Ru Ru -1.2594 0.8363 'International Tables Vol C Tables 4.2.6.8 and 6.1.1.4'

loop_
_geom_angle_atom_site_label_1
_geom_angle_atom_site_label_2
_geom_angle_atom_site_label_3
_geom_angle
O1 C1 Ru1 177.2(4)
O2 C2 Ru1 178.0(4)
O5 C3 C7 126.2(3)
O5 C3 C4 126.9(3)
C7 C3 C4 106.6(3)
O5 C3 Ru1 117.8(2)
C7 C3 Ru1 71.6(2)
C4 C3 Ru1 70.1(2)
C5 C4 C3 108.7(3)
C5 C4 C8 124.8(4)
C3 C4 C8 124.9(4)
C5 C4 Ru1 70.8(2)
C3 C4 Ru1 72.3(2)
C8 C4 Ru1 134.4(3)
C6 C5 C4 107.8(3)
C6 C5 C14 124.0(3)
C4 C5 C14 127.2(3)
C6 C5 Ru1 72.6(2)
C4 C5 Ru1 71.7(2)
C14 C5 Ru1 130.2(3)
C5 C6 C7 108.5(3)
C5 C6 C20 123.7(3)
C7 C6 C20 127.3(3)
C5 C6 Ru1 70.2(2)
C7 C6 Ru1 72.1(2)
C20 C6 Ru1 129.7(3)
C6 C7 C3 108.5(3)
C6 C7 C26 126.4(3)
C3 C7 C26 125.0(4)
C6 C7 Ru1 71.1(2)
C3 C7 Ru1 71.3(2)
C26 C7 Ru1 126.7(3)
C13 C8 C9 118.8(4)
C13 C8 C4 118.5(4)
C9 C8 C4 122.7(4)
C10 C9 C8 119.8(4)
C10 C9 H9 120.1
C8 C9 H9 120.1
C11 C10 C9 120.7(4)
C11 C10 H10 119.7
C9 C10 H10 119.7
C10 C11 C12 119.6(4)
C10 C11 H11 120.2
C12 C11 H11 120.2
C11 C12 C13 120.4(4)
C11 C12 H12 119.8
C13 C12 H12 119.8
C8 C13 C12 120.7(4)
C8 C13 H13 119.7
C12 C13 H13 119.7
C15 C14 C19 117.5(4)
C15 C14 C5 119.6(4)
C19 C14 C5 122.8(4)
C16 C15 C14 121.5(4)
C16 C15 H15 119.3
C14 C15 H15 119.3
C17 C16 C15 120.3(5)
C17 C16 H16 119.8
C15 C16 H16 119.8
C18 C17 C16 119.0(4)
C18 C17 H17 120.5
C16 C17 H17 120.5
C17 C18 C19 121.2(5)
C17 C18 H18 119.4
C19 C18 H18 119.4
C14 C19 C18 120.3(5)
C14 C19 H19 119.9
C18 C19 H19 119.9
C25 C20 C21 119.4(4)
C25 C20 C6 122.0(4)
C21 C20 C6 118.5(4)
C22 C21 C20 119.8(4)
C22 C21 H21 120.1
C20 C21 H21 120.1
C23 C22 C21 120.8(4)
C23 C22 H22 119.6
C21 C22 H22 119.6
C22 C23 C24 119.4(4)
C22 C23 H23 120.3
C24 C23 H23 120.3
C23 C24 C25 121.0(5)
C23 C24 H24 119.5
C25 C24 H24 119.5
C24 C25 C20 119.5(4)
C24 C25 H25 120.3
C20 C25 H25 120.3
C27 C26 C31 118.7(4)
C27 C26 C7 119.8(4)
C31 C26 C7 121.5(4)
C26 C27 C28 120.4(4)
C26 C27 H27 119.8
C28 C27 H27 119.8
C29 C28 C27 120.7(4)
C29 C28 H28 119.6
C27 C28 H28 119.6
C28 C29 C30 119.2(4)
C28 C29 H29 120.4
C30 C29 H29 120.4
C31 C30 C29 120.3(4)
C31 C30 H30 119.8
C29 C30 H30 119.8
C30 C31 C26 120.6(4)
C30 C31 H31 119.7
C26 C31 H31 119.7
O3 C32 Ru2 169.6(4)
O4 C33 Ru2 177.2(4)
N1 C34 C35 110.3(4)
N1 C34 H34A 109.6
C35 C34 H34A 109.6
N1 C34 H34B 109.6
C35 C34 H34B 109.6
H34A C34 H34B 108.1
C34 C35 N2 110.6(4)
C34 C35 H35A 109.5
N2 C35 H35A 109.5
C34 C35 H35B 109.5
N2 C35 H35B 109.5
H35A C35 H35B 108.1
N1 C36 H36A 109.5
N1 C36 H36B 109.5
H36A C36 H36B 109.5
N1 C36 H36C 109.5
H36A C36 H36C 109.5
H36B C36 H36C 109.5
N1 C37 H37A 109.5
N1 C37 H37B 109.5
H37A C37 H37B 109.5
N1 C37 H37C 109.5
H37A C37 H37C 109.5
H37B C37 H37C 109.5
N2 C38 H38A 109.5
N2 C38 H38B 109.5
H38A C38 H38B 109.5
N2 C38 H38C 109.5
H38A C38 H38C 109.5
H38B C38 H38C 109.5
N2 C39 H39A 109.5
N2 C39 H39B 109.5
H39A C39 H39B 109.5
N2 C39 H39C 109.5
H39A C39 H39C 109.5
H39B C39 H39C 109.5
C36 N1 C37 108.3(4)
C36 N1 C34 109.6(4)
C37 N1 C34 108.7(3)
C36 N1 Ru2 111.9(3)
C37 N1 Ru2 109.6(3)
C34 N1 Ru2 108.7(3)
C39 N2 C38 107.8(4)
C39 N2 C35 108.1(3)
C38 N2 C35 107.6(3)
C39 N2 Ru2 115.0(3)
C38 N2 Ru2 116.3(3)
C35 N2 Ru2 101.3(2)
C3 O5 Ru2 99.9(2)
C2 Ru1 C1 89.23(17)
C2 Ru1 C5 106.82(17)
C1 Ru1 C5 130.98(17)
C2 Ru1 C4 104.96(18)
C1 Ru1 C4 163.72(16)
C5 Ru1 C4 37.49(14)
C2 Ru1 C6 137.45(17)
C1 Ru1 C6 102.22(16)
C5 Ru1 C6 37.15(13)
C4 Ru1 C6 61.92(14)
C2 Ru1 C3 132.87(16)
C1 Ru1 C3 133.82(16)
C5 Ru1 C3 62.84(13)
C4 Ru1 C3 37.52(13)
C6 Ru1 C3 62.11(13)
C2 Ru1 C7 166.80(17)
C1 Ru1 C7 103.50(16)
C5 Ru1 C7 62.13(13)
C4 Ru1 C7 61.96(13)
C6 Ru1 C7 36.83(14)
C3 Ru1 C7 37.16(13)
C2 Ru1 Ru2 98.46(14)
C1 Ru1 Ru2 96.11(14)
C5 Ru1 Ru2 125.36(10)
C4 Ru1 Ru2 89.75(10)
C6 Ru1 Ru2 120.36(10)
C3 Ru1 Ru2 64.39(9)
C7 Ru1 Ru2 83.85(10)
C33 Ru2 C32 84.18(19)
C33 Ru2 O5 166.01(15)
C32 Ru2 O5 98.85(14)
C33 Ru2 N1 102.59(16)
C32 Ru2 N1 90.65(17)
O5 Ru2 N1 91.07(11)
C33 Ru2 N2 89.19(16)
C32 Ru2 N2 166.46(16)
O5 Ru2 N2 90.42(11)
N1 Ru2 N2 79.26(13)
C33 Ru2 Ru1 89.30(13)
C32 Ru2 Ru1 85.31(14)
O5 Ru2 Ru1 77.40(7)
N1 Ru2 Ru1 167.01(9)
N2 Ru2 Ru1 106.45(9)

loop_
_geom_bond_atom_site_label_1
_geom_bond_atom_site_label_2
_geom_bond_distance
C1 O1 1.143(5)
C1 Ru1 1.874(4)
C2 O2 1.154(5)
C2 Ru1 1.866(5)
C3 O5 1.325(4)
C3 C7 1.452(5)
C3 C4 1.455(5)
C3 Ru1 2.276(4)
C4 C5 1.440(5)
C4 C8 1.488(5)
C4 Ru1 2.247(4)
C5 C6 1.435(5)
C5 C14 1.495(5)
C5 Ru1 2.235(4)
C6 C7 1.437(6)
C6 C20 1.494(5)
C6 Ru1 2.267(4)
C7 C26 1.486(5)
C7 Ru1 2.280(4)
C8 C13 1.390(5)
C8 C9 1.404(6)
C9 C10 1.401(6)
C9 H9 0.95
C10 C11 1.378(6)
C10 H10 0.95
C11 C12 1.386(6)
C11 H11 0.95
C12 C13 1.392(5)
C12 H12 0.95
C13 H13 0.95
C14 C15 1.392(6)
C14 C19 1.394(6)
C15 C16 1.383(6)
C15 H15 0.95
C16 C17 1.379(7)
C16 H16 0.95
C17 C18 1.368(7)
C17 H17 0.95
C18 C19 1.394(7)
C18 H18 0.95
C19 H19 0.95
C20 C25 1.391(6)
C20 C21 1.394(6)
C21 C22 1.392(6)
C21 H21 0.95
C22 C23 1.367(6)
C22 H22 0.95
C23 C24 1.382(6)
C23 H23 0.95
C24 C25 1.387(6)
C24 H24 0.95
C25 H25 0.95
C26 C27 1.386(6)
C26 C31 1.401(5)
C27 C28 1.395(5)
C27 H27 0.95
C28 C29 1.380(6)
C28 H28 0.95
C29 C30 1.394(6)
C29 H29 0.95
C30 C31 1.386(5)
C30 H30 0.95
C31 H31 0.95
C32 O3 1.153(5)
C32 Ru2 1.848(4)
C33 O4 1.151(5)
C33 Ru2 1.843(4)
C34 N1 1.487(6)
C34 C35 1.500(7)
C34 H34A 0.99
C34 H34B 0.99
C35 N2 1.505(6)
C35 H35A 0.99
C35 H35B 0.99
C36 N1 1.478(6)
C36 H36A 0.98
C36 H36B 0.98
C36 H36C 0.98
C37 N1 1.478(6)
C37 H37A 0.98
C37 H37B 0.98
C37 H37C 0.98
C38 N2 1.491(6)
C38 H38A 0.98
C38 H38B 0.98
C38 H38C 0.98
C39 N2 1.481(6)
C39 H39A 0.98
C39 H39B 0.98
C39 H39C 0.98
N1 Ru2 2.272(4)
N2 Ru2 2.292(4)
O5 Ru2 2.163(3)
Ru1 Ru2 2.7735(6)
